data_7105189
loop_
_publ_author_name
'Marwitz, Adam J V'
'McClintock, Sean P'
'Zakharov, Lev N'
'Liu, Shih-Yuan'

_publ_section_title
;
 BN benzonitrile: an electron-deficient 1,2-dihydro-1,2-azaborine
 featuring linkage isomerism.
;
_journal_issue 5
_journal_name_full 'Chemical communications (Cambridge, England)'
_journal_page_first 779
_journal_page_last 781
_journal_paper_doi 10.1039/b919632c
_journal_volume 46
_journal_year 2010
_chemical_formula_sum 'C12 H9 B Cr N2 O5'
_chemical_formula_weight 324.02
_chemical_name_systematic
;
?
;
_space_group_IT_number 29
_symmetry_cell_setting orthorhombic
_symmetry_space_group_name_Hall 'P 2c -2ac'
_symmetry_space_group_name_H-M 'P c a 21'
_atom_sites_solution_hydrogens geom
_atom_sites_solution_primary direct
_atom_sites_solution_secondary difmap
_audit_creation_method SHELXL-97
_cell_angle_alpha 90.00
_cell_angle_beta 90.00
_cell_angle_gamma 90.00
_cell_formula_units_Z 4
_cell_length_a 12.965(2)
_cell_length_b 5.9808(9)
_cell_length_c 19.254(3)
_cell_measurement_reflns_used 1659
_cell_measurement_temperature 173(2)
_cell_measurement_theta_max 22.28
_cell_measurement_theta_min 3.32
_cell_volume 1493.0(4)
_computing_cell_refinement 'Bruker SMART'
_computing_data_collection 'Bruker SMART'
_computing_data_reduction 'Bruker SAINT'
_computing_molecular_graphics 'Bruker SHELXTL'
_computing_publication_material 'Bruker SHELXTL'
_computing_structure_refinement 'SHELXL-97 (Sheldrick, 1997)'
_computing_structure_solution 'SHELXS-97 (Sheldrick, 1990)'
_diffrn_ambient_temperature 173(2)
_diffrn_measured_fraction_theta_full 0.998
_diffrn_measured_fraction_theta_max 0.998
_diffrn_measurement_device_type 'CCD area detector'
_diffrn_measurement_method 'phi and omega scans'
_diffrn_radiation_monochromator graphite
_diffrn_radiation_source 'fine-focus sealed tube'
_diffrn_radiation_type MoK\a
_diffrn_radiation_wavelength 0.71073
_diffrn_reflns_av_R_equivalents 0.0425
_diffrn_reflns_av_sigmaI/netI 0.0520
_diffrn_reflns_limit_h_max 12
_diffrn_reflns_limit_h_min -16
_diffrn_reflns_limit_k_max 7
_diffrn_reflns_limit_k_min -7
_diffrn_reflns_limit_l_max 24
_diffrn_reflns_limit_l_min -24
_diffrn_reflns_number 9061
_diffrn_reflns_theta_full 27.00
_diffrn_reflns_theta_max 27.00
_diffrn_reflns_theta_min 2.12
_exptl_absorpt_coefficient_mu 0.785
_exptl_absorpt_correction_T_max 0.9544
_exptl_absorpt_correction_T_min 0.8400
_exptl_absorpt_correction_type multi-scan
_exptl_absorpt_process_details SADABS
_exptl_crystal_colour yellow
_exptl_crystal_density_diffrn 1.441
_exptl_crystal_density_method 'not measured'
_exptl_crystal_description block
_exptl_crystal_F_000 656
_exptl_crystal_size_max 0.23
_exptl_crystal_size_mid 0.14
_exptl_crystal_size_min 0.06
_refine_diff_density_max 0.301
_refine_diff_density_min -0.206
_refine_diff_density_rms 0.058
_refine_ls_abs_structure_details 'Flack H D (1983), Acta Cryst. A39, 876-881'
_refine_ls_abs_structure_Flack 0.20(3)
_refine_ls_extinction_method none
_refine_ls_goodness_of_fit_ref 1.003
_refine_ls_hydrogen_treatment constr
_refine_ls_matrix_type full
_refine_ls_number_parameters 191
_refine_ls_number_reflns 3243
_refine_ls_number_restraints 1
_refine_ls_restrained_S_all 1.003
_refine_ls_R_factor_all 0.0538
_refine_ls_R_factor_gt 0.0390
_refine_ls_shift/su_max 0.001
_refine_ls_shift/su_mean 0.000
_refine_ls_structure_factor_coef Fsqd
_refine_ls_weighting_details 'calc w=1/[\s^2^(Fo^2^)+(0.0364P)^2^+0.0000P] where P=(Fo^2^+2Fc^2^)/3'
_refine_ls_weighting_scheme calc
_refine_ls_wR_factor_gt 0.0778
_refine_ls_wR_factor_ref 0.0864
_reflns_number_gt 2639
_reflns_number_total 3243
_reflns_threshold_expression >2sigma(I)
_cod_data_source_file b919632c.txt
_cod_data_source_block liu12a
_cod_depositor_comments
;
The following automatic conversions were performed:
'_symmetry_cell_setting' value 'Orthorhombic' changed to 'orthorhombic'
according to '/home/saulius/struct/CIF-dictionaries/cif_core.dic'
dictionary named 'cif_core.dic' version 2.4.1 from 2010-06-29.

Automatic conversion script
Id: cif_fix_enum 1527 2010-12-29 10:47:43Z saulius 
;
_cod_original_sg_symbol_H-M Pca2(1)
_cod_database_code 7105189

loop_
_symmetry_equiv_pos_as_xyz
'x, y, z'
'-x, -y, z+1/2'
'x+1/2, -y, z'
'-x+1/2, y, z+1/2'

loop_
_atom_site_label
_atom_site_type_symbol
_atom_site_fract_x
_atom_site_fract_y
_atom_site_fract_z
_atom_site_U_iso_or_equiv
_atom_site_adp_type
_atom_site_occupancy
_atom_site_symmetry_multiplicity
_atom_site_calc_flag
_atom_site_refinement_flags
_atom_site_disorder_assembly
_atom_site_disorder_group
Cr1 Cr 0.66574(3) 0.74296(7) 0.97759(4) 0.02551(12) Uani 1 1 d . . .
O1 O 0.7486(2) 0.3932(4) 0.87751(14) 0.0554(7) Uani 1 1 d . . .
O2 O 0.46225(18) 0.4941(4) 0.99396(12) 0.0448(6) Uani 1 1 d . . .
O3 O 0.5789(2) 1.1017(4) 1.07256(13) 0.0481(7) Uani 1 1 d . . .
O4 O 0.86623(18) 1.0056(4) 0.9693(2) 0.0632(8) Uani 1 1 d . . .
O5 O 0.7561(2) 0.4899(4) 1.09899(13) 0.0519(7) Uani 1 1 d . . .
N1 N 0.5758(2) 1.0066(4) 0.85059(13) 0.0348(7) Uani 1 1 d . . .
N2 N 0.57268(19) 1.1203(4) 0.72643(12) 0.0300(6) Uani 1 1 d . . .
B1 B 0.5390(3) 1.1603(6) 0.79504(18) 0.0314(8) Uani 1 1 d . . .
C1 C 0.7175(3) 0.5237(5) 0.91526(17) 0.0333(8) Uani 1 1 d . . .
C2 C 0.5388(2) 0.5846(5) 0.98694(16) 0.0297(7) Uani 1 1 d . . .
C3 C 0.6121(3) 0.9656(5) 1.03706(17) 0.0318(8) Uani 1 1 d . . .
C4 C 0.7910(2) 0.9078(5) 0.9713(2) 0.0376(8) Uani 1 1 d . . .
C5 C 0.7216(3) 0.5855(6) 1.05295(18) 0.0344(8) Uani 1 1 d . . .
C6 C 0.6086(2) 0.9084(5) 0.89718(17) 0.0289(7) Uani 1 1 d . . .
C7 C 0.4700(3) 1.3536(6) 0.80883(17) 0.0412(8) Uani 1 1 d . . .
H7A H 0.4436 1.3831 0.8539 0.049 Uiso 1 1 calc R . .
C8 C 0.4463(3) 1.4870(6) 0.7534(2) 0.0473(10) Uani 1 1 d . . .
H8A H 0.4033 1.6137 0.7603 0.057 Uiso 1 1 calc R . .
C9 C 0.4837(3) 1.4417(6) 0.68671(18) 0.0429(9) Uani 1 1 d . . .
H9A H 0.4655 1.5374 0.6493 0.051 Uiso 1 1 calc R . .
C10 C 0.5449(3) 1.2648(5) 0.67488(17) 0.0363(8) Uani 1 1 d . . .
H10A H 0.5697 1.2393 0.6291 0.044 Uiso 1 1 calc R . .
C11 C 0.6445(3) 0.9368(6) 0.70745(18) 0.0402(8) Uani 1 1 d . . .
H11A H 0.6328 0.8938 0.6584 0.048 Uiso 1 1 calc R . .
H11B H 0.6301 0.8046 0.7368 0.048 Uiso 1 1 calc R . .
C12 C 0.7559(3) 1.0065(6) 0.7169(2) 0.0454(9) Uani 1 1 d . . .
H12A H 0.8013 0.8818 0.7043 0.068 Uiso 1 1 calc R . .
H12B H 0.7678 1.0477 0.7655 0.068 Uiso 1 1 calc R . .
H12C H 0.7708 1.1350 0.6870 0.068 Uiso 1 1 calc R . .

loop_
_atom_site_aniso_label
_atom_site_aniso_U_11
_atom_site_aniso_U_22
_atom_site_aniso_U_33
_atom_site_aniso_U_23
_atom_site_aniso_U_13
_atom_site_aniso_U_12
Cr1 0.0220(2) 0.0253(2) 0.0293(2) 0.00447(19) -0.0022(3) -0.00095(18)
O1 0.0493(17) 0.0456(15) 0.0713(19) -0.0156(14) 0.0148(15) -0.0042(13)
O2 0.0304(14) 0.0484(13) 0.0557(17) 0.0017(11) 0.0004(12) -0.0111(11)
O3 0.0575(19) 0.0379(14) 0.0489(15) -0.0081(12) 0.0001(13) 0.0060(12)
O4 0.0342(14) 0.0505(14) 0.105(2) 0.0139(17) -0.0059(18) -0.0130(12)
O5 0.0416(17) 0.0621(17) 0.0520(16) 0.0255(13) -0.0116(13) 0.0053(13)
N1 0.0308(17) 0.0429(16) 0.0308(14) 0.0053(13) 0.0019(13) -0.0004(14)
N2 0.0273(15) 0.0315(15) 0.0313(14) 0.0020(11) -0.0028(12) -0.0042(12)
B1 0.030(2) 0.0351(19) 0.0294(18) 0.0040(15) -0.0051(16) -0.0033(17)
C1 0.026(2) 0.0284(18) 0.045(2) 0.0042(15) 0.0034(15) -0.0027(15)
C2 0.0334(17) 0.0291(15) 0.0264(16) 0.0025(13) -0.0046(16) 0.0034(13)
C3 0.030(2) 0.0304(18) 0.0348(18) 0.0068(15) -0.0057(15) -0.0021(15)
C4 0.0296(17) 0.0300(15) 0.053(2) 0.0082(18) -0.001(2) -0.0005(13)
C5 0.029(2) 0.0348(18) 0.039(2) 0.0034(15) -0.0029(16) -0.0055(15)
C6 0.0219(18) 0.0337(17) 0.0310(16) 0.0022(14) 0.0038(15) -0.0006(14)
C7 0.036(2) 0.053(2) 0.0347(18) -0.0037(15) -0.0017(15) 0.0071(18)
C8 0.040(2) 0.040(2) 0.061(2) 0.0056(18) -0.0112(19) 0.0099(18)
C9 0.043(2) 0.042(2) 0.044(2) 0.0139(16) -0.0145(17) -0.0101(18)
C10 0.0357(19) 0.046(2) 0.0272(16) 0.0065(14) -0.0062(14) -0.0111(17)
C11 0.044(2) 0.0341(18) 0.0420(19) -0.0062(15) 0.0050(17) 0.0016(17)
C12 0.0333(19) 0.0510(19) 0.052(2) 0.0017(17) 0.0068(18) 0.005(2)

loop_
_atom_type_symbol
_atom_type_description
_atom_type_scat_dispersion_real
_atom_type_scat_dispersion_imag
_atom_type_scat_source
C C 0.0033 0.0016 'International Tables Vol C Tables 4.2.6.8 and 6.1.1.4'
H H 0.0000 0.0000 'International Tables Vol C Tables 4.2.6.8 and 6.1.1.4'
N N 0.0061 0.0033 'International Tables Vol C Tables 4.2.6.8 and 6.1.1.4'
O O 0.0106 0.0060 'International Tables Vol C Tables 4.2.6.8 and 6.1.1.4'
Cr Cr 0.3209 0.6236 'International Tables Vol C Tables 4.2.6.8 and 6.1.1.4'
B B 0.0013 0.0007 'International Tables Vol C Tables 4.2.6.8 and 6.1.1.4'

loop_
_geom_angle_atom_site_label_1
_geom_angle_atom_site_label_2
_geom_angle_atom_site_label_3
_geom_angle
_geom_angle_site_symmetry_1
_geom_angle_site_symmetry_3
_geom_angle_publ_flag
C5 Cr1 C3 91.55(15) . . ?
C5 Cr1 C1 90.33(14) . . ?
C3 Cr1 C1 178.11(16) . . ?
C5 Cr1 C4 88.83(16) . . ?
C3 Cr1 C4 89.27(15) . . ?
C1 Cr1 C4 90.92(15) . . ?
C5 Cr1 C2 90.62(14) . . ?
C3 Cr1 C2 88.58(14) . . ?
C1 Cr1 C2 91.24(14) . . ?
C4 Cr1 C2 177.77(17) . . ?
C5 Cr1 C6 179.16(16) . . ?
C3 Cr1 C6 89.07(13) . . ?
C1 Cr1 C6 89.04(14) . . ?
C4 Cr1 C6 90.62(14) . . ?
C2 Cr1 C6 89.95(13) . . ?
C6 N1 B1 172.4(3) . . ?
C10 N2 B1 119.4(3) . . ?
C10 N2 C11 117.0(3) . . ?
B1 N2 C11 123.3(3) . . ?
N2 B1 N1 117.9(3) . . ?
N2 B1 C7 119.0(3) . . ?
N1 B1 C7 123.0(3) . . ?
O1 C1 Cr1 179.5(3) . . ?
O2 C2 Cr1 178.1(3) . . ?
O3 C3 Cr1 179.2(3) . . ?
O4 C4 Cr1 178.3(4) . . ?
O5 C5 Cr1 179.7(4) . . ?
N1 C6 Cr1 179.3(3) . . ?
C8 C7 B1 116.7(3) . . ?
C8 C7 H7A 121.6 . . ?
B1 C7 H7A 121.6 . . ?
C7 C8 C9 121.7(3) . . ?
C7 C8 H8A 119.2 . . ?
C9 C8 H8A 119.2 . . ?
C10 C9 C8 120.9(3) . . ?
C10 C9 H9A 119.5 . . ?
C8 C9 H9A 119.5 . . ?
C9 C10 N2 122.1(3) . . ?
C9 C10 H10A 118.9 . . ?
N2 C10 H10A 118.9 . . ?
N2 C11 C12 111.4(3) . . ?
N2 C11 H11A 109.3 . . ?
C12 C11 H11A 109.3 . . ?
N2 C11 H11B 109.3 . . ?
C12 C11 H11B 109.3 . . ?
H11A C11 H11B 108.0 . . ?
C11 C12 H12A 109.5 . . ?
C11 C12 H12B 109.5 . . ?
H12A C12 H12B 109.5 . . ?
C11 C12 H12C 109.5 . . ?
H12A C12 H12C 109.5 . . ?
H12B C12 H12C 109.5 . . ?

loop_
_geom_bond_atom_site_label_1
_geom_bond_atom_site_label_2
_geom_bond_distance
_geom_bond_site_symmetry_2
_geom_bond_publ_flag
Cr1 C5 1.875(4) . ?
Cr1 C3 1.889(4) . ?
Cr1 C1 1.900(4) . ?
Cr1 C4 1.904(3) . ?
Cr1 C2 1.908(3) . ?
Cr1 C6 1.981(3) . ?
O1 C1 1.141(4) . ?
O2 C2 1.138(3) . ?
O3 C3 1.147(4) . ?
O4 C4 1.138(3) . ?
O5 C5 1.146(4) . ?
N1 C6 1.153(4) . ?
N1 B1 1.489(4) . ?
N2 C10 1.365(4) . ?
N2 B1 1.412(4) . ?
N2 C11 1.484(4) . ?
B1 C7 1.486(5) . ?
C7 C8 1.368(5) . ?
C7 H7A 0.9500 . ?
C8 C9 1.399(5) . ?
C8 H8A 0.9500 . ?
C9 C10 1.342(5) . ?
C9 H9A 0.9500 . ?
C10 H10A 0.9500 . ?
C11 C12 1.514(5) . ?
C11 H11A 0.9900 . ?
C11 H11B 0.9900 . ?
C12 H12A 0.9800 . ?
C12 H12B 0.9800 . ?
C12 H12C 0.9800 . ?
